data_2231336
loop_
_publ_author_name
'Cai, Hong-Xin'
'Wu, Wei-Na'
'Li, Xiao-Xia'
'Wang, Yuan'

_publ_section_title
;
 3-Methyl-4-{[(3-{[(3-methyl-5-oxo-1-phenyl-4,5-dihydro-1<i>H</i>-pyrazol-4-ylidene)(phenyl)methyl]aminomethyl}benzyl)amino](phenyl)methylidene}-1-phenyl-1<i>H</i>-pyrazol-5(4<i>H</i>)-one
;
_journal_coeditor_code VM2108
_journal_issue 8
_journal_name_full 'Acta Crystallographica Section E'
_journal_page_first o2015
_journal_paper_doi 10.1107/S1600536811027000
_journal_volume 67
_journal_year 2011
_chemical_formula_iupac 'C42 H36 N6 O2'
_chemical_formula_moiety 'C42 H36 N6 O2'
_chemical_formula_sum 'C42 H36 N6 O2'
_chemical_formula_weight 656.77
_chemical_name_systematic
;
3-Methyl-4-{[(3-{[(3-methyl-5-oxo-1-phenyl-4,5-dihydro-1<i>H</i>-pyrazol-
4-ylidene)(phenyl)methyl]aminomethyl}benzyl)amino](phenyl)methylidene}-
1-phenyl-1<i>H</i>-pyrazol-5(4<i>H</i>)-one
;
_space_group_IT_number 15
_symmetry_cell_setting monoclinic
_symmetry_space_group_name_Hall '-C 2yc'
_symmetry_space_group_name_H-M 'C 1 2/c 1'
_atom_sites_solution_hydrogens geom
_atom_sites_solution_primary direct
_atom_sites_solution_secondary difmap
_audit_creation_method SHELXL-97
_cell_angle_alpha 90.00
_cell_angle_beta 96.7660(10)
_cell_angle_gamma 90.00
_cell_formula_units_Z 4
_cell_length_a 26.4648(5)
_cell_length_b 14.3131(3)
_cell_length_c 9.5492(2)
_cell_measurement_reflns_used 5169
_cell_measurement_temperature 296(2)
_cell_measurement_theta_max 22.26
_cell_measurement_theta_min 2.50
_cell_volume 3591.98(13)
_computing_cell_refinement '<i>SAINT</i> (Bruker, 2007)'
_computing_data_collection '<i>APEX2</i> (Bruker, 2007)'
_computing_data_reduction '<i>SAINT</i> (Bruker, 2007)'
_computing_molecular_graphics '<i>SHELXTL</i> (Sheldrick, 2008)'
_computing_publication_material '<i>SHELXTL</i> (Sheldrick, 2008)'
_computing_structure_refinement '<i>SHELXL97</i> (Sheldrick, 2008)'
_computing_structure_solution '<i>SHELXS97</i> (Sheldrick, 2008)'
_diffrn_ambient_temperature 296(2)
_diffrn_measured_fraction_theta_full 0.997
_diffrn_measured_fraction_theta_max 0.997
_diffrn_measurement_device_type 'Bruker APEXII CCD'
_diffrn_measurement_method '\f and \w'
_diffrn_radiation_monochromator graphite
_diffrn_radiation_source 'fine-focus sealed tube'
_diffrn_radiation_type MoK\a
_diffrn_radiation_wavelength 0.71073
_diffrn_reflns_av_R_equivalents 0.0335
_diffrn_reflns_av_sigmaI/netI 0.0301
_diffrn_reflns_limit_h_max 34
_diffrn_reflns_limit_h_min -34
_diffrn_reflns_limit_k_max 18
_diffrn_reflns_limit_k_min -18
_diffrn_reflns_limit_l_max 12
_diffrn_reflns_limit_l_min -12
_diffrn_reflns_number 26618
_diffrn_reflns_theta_full 27.88
_diffrn_reflns_theta_max 27.88
_diffrn_reflns_theta_min 1.55
_exptl_absorpt_coefficient_mu 0.077
_exptl_absorpt_correction_T_max 0.986
_exptl_absorpt_correction_T_min 0.981
_exptl_absorpt_correction_type multi-scan
_exptl_absorpt_process_details '(<i>SADABS</i>; Bruker, 2007)'
_exptl_crystal_colour yellow
_exptl_crystal_density_diffrn 1.214
_exptl_crystal_density_method 'not measured'
_exptl_crystal_description block
_exptl_crystal_F_000 1384
_exptl_crystal_size_max 0.26
_exptl_crystal_size_mid 0.21
_exptl_crystal_size_min 0.18
_refine_diff_density_max 0.135
_refine_diff_density_min -0.142
_refine_ls_extinction_coef 0.0014(3)
_refine_ls_extinction_expression Fc^*^=kFc[1+0.001xFc^2^\l^3^/sin(2\q)]^-1/4^
_refine_ls_extinction_method '<i>SHELXL97</i> (Sheldrick, 2008)'
_refine_ls_goodness_of_fit_ref 1.005
_refine_ls_hydrogen_treatment constr
_refine_ls_matrix_type full
_refine_ls_number_parameters 229
_refine_ls_number_reflns 4290
_refine_ls_number_restraints 0
_refine_ls_restrained_S_all 1.005
_refine_ls_R_factor_all 0.1084
_refine_ls_R_factor_gt 0.0485
_refine_ls_shift/su_max 0.000
_refine_ls_shift/su_mean 0.000
_refine_ls_structure_factor_coef Fsqd
_refine_ls_weighting_details 'calc w=1/[\s^2^(Fo^2^)+(0.0700P)^2^+0.8006P] where P=(Fo^2^+2Fc^2^)/3'
_refine_ls_weighting_scheme calc
_refine_ls_wR_factor_gt 0.1252
_refine_ls_wR_factor_ref 0.1542
_reflns_number_gt 2244
_reflns_number_total 4290
_reflns_threshold_expression I>2sigma(I)
_cod_data_source_file vm2108.cif
_cod_data_source_block I
_cod_original_sg_symbol_H-M 'C 2/c'
_cod_database_code 2231336
_cod_database_fobs_code 2231336

loop_
_symmetry_equiv_pos_as_xyz
'x, y, z'
'-x, y, -z+1/2'
'x+1/2, y+1/2, z'
'-x+1/2, y+1/2, -z+1/2'
'-x, -y, -z'
'x, -y, z-1/2'
'-x+1/2, -y+1/2, -z'
'x+1/2, -y+1/2, z-1/2'

loop_
_atom_site_type_symbol
_atom_site_label
_atom_site_fract_x
_atom_site_fract_y
_atom_site_fract_z
_atom_site_U_iso_or_equiv
_atom_site_adp_type
_atom_site_calc_flag
_atom_site_refinement_flags
_atom_site_occupancy
_atom_site_symmetry_multiplicity
C C1 0.10591(12) 0.05358(17) 0.2444(3) 0.1384(12) Uani d . 1 1
H H1 0.1008 -0.0107 0.2429 0.166 Uiso calc R 1 1
C C2 0.06985(11) 0.11231(16) 0.1809(3) 0.1245(10) Uani d . 1 1
H H2 0.0399 0.0873 0.1351 0.149 Uiso calc R 1 1
C C3 0.07646(8) 0.20769(14) 0.1825(3) 0.0910(7) Uani d . 1 1
H H3 0.0513 0.2466 0.1386 0.109 Uiso calc R 1 1
C C4 0.12058(7) 0.24467(12) 0.2496(2) 0.0697(5) Uani d . 1 1
C C5 0.15709(9) 0.18561(15) 0.3125(3) 0.1080(9) Uani d . 1 1
H H5 0.1874 0.2098 0.3576 0.130 Uiso calc R 1 1
C C6 0.14915(12) 0.09075(16) 0.3094(4) 0.1417(13) Uani d . 1 1
H H6 0.1742 0.0514 0.3531 0.170 Uiso calc R 1 1
C C7 0.10172(6) 0.41413(11) 0.18660(19) 0.0584(4) Uani d . 1 1
C C8 0.12958(6) 0.49712(11) 0.23182(18) 0.0561(4) Uani d . 1 1
C C9 0.17273(6) 0.46540(13) 0.32301(18) 0.0625(5) Uani d . 1 1
C C10 0.21466(8) 0.51993(14) 0.4038(2) 0.0895(7) Uani d . 1 1
H H10A 0.2379 0.4778 0.4564 0.134 Uiso calc R 1 1
H H10B 0.2006 0.5618 0.4675 0.134 Uiso calc R 1 1
H H10C 0.2324 0.5552 0.3394 0.134 Uiso calc R 1 1
C C11 0.11435(6) 0.58586(11) 0.18703(18) 0.0551(4) Uani d . 1 1
C C12 0.14287(6) 0.67116(11) 0.23827(18) 0.0569(4) Uani d . 1 1
C C13 0.13372(8) 0.71405(13) 0.3608(2) 0.0756(5) Uani d . 1 1
H H13 0.1088 0.6908 0.4124 0.091 Uiso calc R 1 1
C C14 0.16157(9) 0.79207(16) 0.4079(2) 0.0951(7) Uani d . 1 1
H H14 0.1550 0.8216 0.4906 0.114 Uiso calc R 1 1
C C15 0.19853(9) 0.82590(15) 0.3338(3) 0.0962(7) Uani d . 1 1
H H15 0.2178 0.8773 0.3674 0.115 Uiso calc R 1 1
C C16 0.20722(9) 0.78489(16) 0.2119(3) 0.1021(8) Uani d . 1 1
H H16 0.2319 0.8090 0.1604 0.122 Uiso calc R 1 1
C C17 0.17952(8) 0.70699(14) 0.1631(2) 0.0858(6) Uani d . 1 1
H H17 0.1858 0.6789 0.0790 0.103 Uiso calc R 1 1
C C18 0.05088(7) 0.68359(12) 0.0429(2) 0.0706(5) Uani d . 1 1
H H18A 0.0265 0.6715 -0.0392 0.085 Uiso calc R 1 1
H H18B 0.0773 0.7234 0.0133 0.085 Uiso calc R 1 1
C C19 0.02445(6) 0.73496(11) 0.1510(2) 0.0646(5) Uani d . 1 1
C C20 0.0000 0.68840(15) 0.2500 0.0621(7) Uani d S 1 2
H H20 0.0000 0.6234 0.2500 0.075 Uiso calc SR 1 2
C C21 0.02423(8) 0.83127(13) 0.1519(3) 0.0908(7) Uani d . 1 1
H H21 0.0405 0.8642 0.0861 0.109 Uiso calc R 1 1
C C22 0.0000 0.8787(2) 0.2500 0.1146(13) Uani d S 1 2
H H22 0.0000 0.9436 0.2500 0.138 Uiso calc SR 1 2
N N1 0.12954(5) 0.34190(9) 0.25329(16) 0.0644(4) Uani d . 1 1
N N2 0.17324(5) 0.37498(10) 0.33522(16) 0.0694(4) Uani d . 1 1
N N3 0.07349(5) 0.59561(9) 0.09345(16) 0.0668(4) Uani d . 1 1
H H3A 0.0591 0.5453 0.0597 0.100 Uiso calc R 1 1
O O1 0.06148(4) 0.40607(8) 0.10539(14) 0.0743(4) Uani d . 1 1

loop_
_atom_site_aniso_label
_atom_site_aniso_U_11
_atom_site_aniso_U_22
_atom_site_aniso_U_33
_atom_site_aniso_U_12
_atom_site_aniso_U_13
_atom_site_aniso_U_23
C1 0.136(2) 0.0553(14) 0.208(3) -0.0138(15) -0.047(2) 0.0128(17)
C2 0.1086(19) 0.0678(14) 0.184(3) -0.0293(14) -0.0386(19) 0.0169(16)
C3 0.0764(13) 0.0606(12) 0.1302(19) -0.0125(10) -0.0116(13) 0.0129(12)
C4 0.0711(12) 0.0493(10) 0.0868(13) -0.0025(9) 0.0016(10) -0.0035(9)
C5 0.0992(16) 0.0550(12) 0.156(2) 0.0067(11) -0.0417(16) -0.0062(13)
C6 0.136(2) 0.0555(14) 0.215(3) 0.0057(14) -0.062(2) 0.0043(16)
C7 0.0522(9) 0.0513(10) 0.0712(11) -0.0004(8) 0.0047(9) -0.0067(8)
C8 0.0486(9) 0.0505(9) 0.0688(11) -0.0022(7) 0.0048(8) -0.0063(8)
C9 0.0545(10) 0.0552(10) 0.0758(12) -0.0009(8) -0.0003(9) -0.0053(9)
C10 0.0726(12) 0.0717(13) 0.1153(17) -0.0063(10) -0.0257(12) -0.0031(12)
C11 0.0451(8) 0.0531(10) 0.0672(11) -0.0003(7) 0.0075(8) -0.0058(8)
C12 0.0517(9) 0.0484(9) 0.0690(11) -0.0031(7) 0.0004(8) -0.0032(8)
C13 0.0790(12) 0.0730(13) 0.0753(13) -0.0160(10) 0.0109(10) -0.0137(10)
C14 0.1101(18) 0.0861(15) 0.0869(15) -0.0199(14) 0.0023(14) -0.0292(12)
C15 0.0974(16) 0.0703(14) 0.1161(19) -0.0291(12) -0.0069(15) -0.0165(14)
C16 0.0932(16) 0.0910(16) 0.124(2) -0.0426(13) 0.0228(15) -0.0114(15)
C17 0.0831(13) 0.0806(14) 0.0974(15) -0.0274(11) 0.0265(12) -0.0194(12)
C18 0.0580(10) 0.0597(11) 0.0907(14) -0.0013(8) -0.0054(10) 0.0099(10)
C19 0.0492(9) 0.0456(9) 0.0944(14) -0.0025(7) -0.0106(9) 0.0049(9)
C20 0.0508(13) 0.0358(11) 0.0960(19) 0.000 -0.0072(13) 0.000
C21 0.0942(15) 0.0489(11) 0.130(2) -0.0071(10) 0.0134(14) 0.0107(11)
C22 0.131(3) 0.0378(14) 0.179(4) 0.000 0.037(3) 0.000
N1 0.0574(8) 0.0501(8) 0.0826(10) -0.0003(7) -0.0051(8) -0.0051(7)
N2 0.0603(9) 0.0580(9) 0.0862(11) 0.0006(7) -0.0066(8) -0.0040(8)
N3 0.0537(8) 0.0528(8) 0.0905(11) -0.0027(6) -0.0050(8) -0.0051(7)
O1 0.0579(7) 0.0572(7) 0.1023(10) -0.0039(6) -0.0132(7) -0.0077(6)

loop_
_atom_type_symbol
_atom_type_description
_atom_type_scat_dispersion_real
_atom_type_scat_dispersion_imag
_atom_type_scat_source
C C 0.0033 0.0016 'International Tables Vol C Tables 4.2.6.8 and 6.1.1.4'
H H 0.0000 0.0000 'International Tables Vol C Tables 4.2.6.8 and 6.1.1.4'
N N 0.0061 0.0033 'International Tables Vol C Tables 4.2.6.8 and 6.1.1.4'
O O 0.0106 0.0060 'International Tables Vol C Tables 4.2.6.8 and 6.1.1.4'

loop_
_geom_angle_atom_site_label_1
_geom_angle_atom_site_label_2
_geom_angle_atom_site_label_3
_geom_angle_site_symmetry_1
_geom_angle_site_symmetry_3
_geom_angle
C6 C1 C2 . . 118.4(2)
C6 C1 H1 . . 120.8
C2 C1 H1 . . 120.8
C1 C2 C3 . . 121.8(2)
C1 C2 H2 . . 119.1
C3 C2 H2 . . 119.1
C4 C3 C2 . . 119.2(2)
C4 C3 H3 . . 120.4
C2 C3 H3 . . 120.4
C5 C4 C3 . . 119.04(18)
C5 C4 N1 . . 119.34(17)
C3 C4 N1 . . 121.61(17)
C4 C5 C6 . . 120.2(2)
C4 C5 H5 . . 119.9
C6 C5 H5 . . 119.9
C1 C6 C5 . . 121.4(2)
C1 C6 H6 . . 119.3
C5 C6 H6 . . 119.3
O1 C7 N1 . . 126.00(15)
O1 C7 C8 . . 129.32(15)
N1 C7 C8 . . 104.68(14)
C11 C8 C9 . . 131.56(15)
C11 C8 C7 . . 123.01(15)
C9 C8 C7 . . 105.42(14)
N2 C9 C8 . . 111.78(15)
N2 C9 C10 . . 118.33(16)
C8 C9 C10 . . 129.89(16)
C9 C10 H10A . . 109.5
C9 C10 H10B . . 109.5
H10A C10 H10B . . 109.5
C9 C10 H10C . . 109.5
H10A C10 H10C . . 109.5
H10B C10 H10C . . 109.5
N3 C11 C8 . . 119.28(14)
N3 C11 C12 . . 118.49(14)
C8 C11 C12 . . 122.23(15)
C13 C12 C17 . . 119.14(16)
C13 C12 C11 . . 121.05(15)
C17 C12 C11 . . 119.81(16)
C12 C13 C14 . . 119.96(19)
C12 C13 H13 . . 120.0
C14 C13 H13 . . 120.0
C15 C14 C13 . . 120.4(2)
C15 C14 H14 . . 119.8
C13 C14 H14 . . 119.8
C16 C15 C14 . . 120.0(2)
C16 C15 H15 . . 120.0
C14 C15 H15 . . 120.0
C15 C16 C17 . . 120.3(2)
C15 C16 H16 . . 119.9
C17 C16 H16 . . 119.9
C12 C17 C16 . . 120.2(2)
C12 C17 H17 . . 119.9
C16 C17 H17 . . 119.9
N3 C18 C19 . . 113.69(15)
N3 C18 H18A . . 108.8
C19 C18 H18A . . 108.8
N3 C18 H18B . . 108.8
C19 C18 H18B . . 108.8
H18A C18 H18B . . 107.7
C20 C19 C21 . . 118.47(19)
C20 C19 C18 . . 121.86(15)
C21 C19 C18 . . 119.68(18)
C19 C20 C19 . 2 122.2(2)
C19 C20 H20 . . 118.9
C19 C20 H20 2 . 118.9
C22 C21 C19 . . 120.0(2)
C22 C21 H21 . . 120.0
C19 C21 H21 . . 120.0
C21 C22 C21 2 . 120.9(3)
C21 C22 H22 2 . 119.6
C21 C22 H22 . . 119.6
C7 N1 N2 . . 111.41(13)
C7 N1 C4 . . 130.37(15)
N2 N1 C4 . . 118.22(14)
C9 N2 N1 . . 106.70(14)
C11 N3 C18 . . 125.91(14)
C11 N3 H3A . . 117.0
C18 N3 H3A . . 117.0

loop_
_geom_bond_atom_site_label_1
_geom_bond_atom_site_label_2
_geom_bond_site_symmetry_2
_geom_bond_distance
C1 C6 . 1.346(4)
C1 C2 . 1.359(3)
C1 H1 . 0.9300
C2 C3 . 1.376(3)
C2 H2 . 0.9300
C3 C4 . 1.370(3)
C3 H3 . 0.9300
C4 C5 . 1.369(3)
C4 N1 . 1.412(2)
C5 C6 . 1.374(3)
C5 H5 . 0.9300
C6 H6 . 0.9300
C7 O1 . 1.2465(19)
C7 N1 . 1.381(2)
C7 C8 . 1.437(2)
C8 C11 . 1.385(2)
C8 C9 . 1.426(2)
C9 N2 . 1.299(2)
C9 C10 . 1.495(2)
C10 H10A . 0.9600
C10 H10B . 0.9600
C10 H10C . 0.9600
C11 N3 . 1.327(2)
C11 C12 . 1.488(2)
C12 C13 . 1.368(2)
C12 C17 . 1.372(2)
C13 C14 . 1.384(3)
C13 H13 . 0.9300
C14 C15 . 1.362(3)
C14 H14 . 0.9300
C15 C16 . 1.347(3)
C15 H15 . 0.9300
C16 C17 . 1.385(3)
C16 H16 . 0.9300
C17 H17 . 0.9300
C18 N3 . 1.452(2)
C18 C19 . 1.506(3)
C18 H18A . 0.9700
C18 H18B . 0.9700
C19 C20 . 1.378(2)
C19 C21 . 1.379(2)
C20 C19 2 1.378(2)
C20 H20 . 0.9300
C21 C22 . 1.375(2)
C21 H21 . 0.9300
C22 C21 2 1.375(2)
C22 H22 . 0.9300
N1 N2 . 1.4002(19)
N3 H3A . 0.8600

loop_
_geom_hbond_atom_site_label_D
_geom_hbond_atom_site_label_H
_geom_hbond_atom_site_label_A
_geom_hbond_distance_DH
_geom_hbond_distance_HA
_geom_hbond_distance_DA
_geom_hbond_angle_DHA
N3 H3A O1 0.86 2.04 2.7353(17) 138

loop_
_geom_torsion_atom_site_label_1
_geom_torsion_atom_site_label_2
_geom_torsion_atom_site_label_3
_geom_torsion_atom_site_label_4
_geom_torsion_site_symmetry_4
_geom_torsion
C6 C1 C2 C3 . -0.4(5)
C1 C2 C3 C4 . 0.1(5)
C2 C3 C4 C5 . 0.4(4)
C2 C3 C4 N1 . 179.4(2)
C3 C4 C5 C6 . -0.7(4)
N1 C4 C5 C6 . -179.7(3)
C2 C1 C6 C5 . 0.1(6)
C4 C5 C6 C1 . 0.4(5)
O1 C7 C8 C11 . -0.4(3)
N1 C7 C8 C11 . 179.42(15)
O1 C7 C8 C9 . -179.44(17)
N1 C7 C8 C9 . 0.36(18)
C11 C8 C9 N2 . -178.64(17)
C7 C8 C9 N2 . 0.3(2)
C11 C8 C9 C10 . 2.4(3)
C7 C8 C9 C10 . -178.61(19)
C9 C8 C11 N3 . 175.76(17)
C7 C8 C11 N3 . -3.0(3)
C9 C8 C11 C12 . -3.1(3)
C7 C8 C11 C12 . 178.17(15)
N3 C11 C12 C13 . 95.4(2)
C8 C11 C12 C13 . -85.8(2)
N3 C11 C12 C17 . -85.6(2)
C8 C11 C12 C17 . 93.2(2)
C17 C12 C13 C14 . -0.5(3)
C11 C12 C13 C14 . 178.51(18)
C12 C13 C14 C15 . -0.8(3)
C13 C14 C15 C16 . 1.8(4)
C14 C15 C16 C17 . -1.5(4)
C13 C12 C17 C16 . 0.8(3)
C11 C12 C17 C16 . -178.25(19)
C15 C16 C17 C12 . 0.2(4)
N3 C18 C19 C20 . -33.2(2)
N3 C18 C19 C21 . 147.11(18)
C21 C19 C20 C19 2 -0.01(13)
C18 C19 C20 C19 2 -179.73(17)
C20 C19 C21 C22 . 0.0(3)
C18 C19 C21 C22 . 179.75(15)
C19 C21 C22 C21 2 -0.01(13)
O1 C7 N1 N2 . 178.94(16)
C8 C7 N1 N2 . -0.88(18)
O1 C7 N1 C4 . -0.6(3)
C8 C7 N1 C4 . 179.55(18)
C5 C4 N1 C7 . 172.5(2)
C3 C4 N1 C7 . -6.5(3)
C5 C4 N1 N2 . -7.1(3)
C3 C4 N1 N2 . 173.93(18)
C8 C9 N2 N1 . -0.8(2)
C10 C9 N2 N1 . 178.22(16)
C7 N1 N2 C9 . 1.09(19)
C4 N1 N2 C9 . -179.28(16)
C8 C11 N3 C18 . 175.89(16)
C12 C11 N3 C18 . -5.2(3)
C19 C18 N3 C11 . -71.2(2)
